data_1549814
loop_
_publ_author_name
'Tao, Xin'
'Daniliuc, Constantin G.'
'Knitsch, Robert'
'Hansen, Michael Ryan'
'Eckert, Hellmut'
'L\"ubbesmeyer, Maximilian'
'Studer, Armido'
'Kehr, Gerald'
'Erker, Gerhard'

_publ_section_title
;
 The special role of B(C<sub>6</sub>F<sub>5</sub>)<sub>3</sub> in the
 single electron reduction of quinones by radicals.
;
_journal_issue 41
_journal_name_full 'Chemical science'
_journal_page_first 8011
_journal_page_last 8018
_journal_paper_doi 10.1039/c8sc03005g
_journal_volume 9
_journal_year 2018
_chemical_formula_sum 'C51 H22 B2 F30 N O3'
_chemical_formula_weight 1288.31
_space_group_crystal_system triclinic
_space_group_IT_number 2
_space_group_name_Hall '-P 1'
_space_group_name_H-M_alt 'P -1'
_symmetry_space_group_name_Hall '-P 1'
_symmetry_space_group_name_H-M 'P -1'
_atom_sites_solution_hydrogens geom
_audit_update_record
;
2018-02-08 deposited with the CCDC.
2018-08-20 downloaded from the CCDC.
;
_cell_angle_alpha 91.992(2)
_cell_angle_beta 103.172(2)
_cell_angle_gamma 108.4960(10)
_cell_formula_units_Z 2
_cell_length_a 11.8064(3)
_cell_length_b 14.9813(4)
_cell_length_c 15.3306(4)
_cell_measurement_reflns_used 9946
_cell_measurement_temperature 100.(2)
_cell_measurement_theta_max 66.8045
_cell_measurement_theta_min 3.1316
_cell_volume 2487.00(12)
_computing_cell_refinement 'SAINT V8.37A (Bruker AXS Inc., 2015)'
_computing_data_collection
;

APEX3 v2016.1-0 (Bruker AXS Inc., 2016)
;
_computing_data_reduction 'SAINT V8.37A (Bruker AXS Inc., 2015)'
_computing_molecular_graphics 'XP (Sheldrick, 2014)'
_computing_publication_material 'SHELXL-2014/7 (Sheldrick, 2014)'
_computing_structure_refinement 'SHELXL-2014/7 (Sheldrick, 2014)'
_computing_structure_solution 'SHELXL-2014/7 (Sheldrick, 2014)'
_diffrn_ambient_temperature 100.(2)
_diffrn_detector_area_resol_mean 10.4167
_diffrn_measured_fraction_theta_full 0.991
_diffrn_measured_fraction_theta_max 0.991
_diffrn_measurement_device_type 'Bruker D8 Venture PHOTON 100 CMOS'
_diffrn_measurement_method 'omega and phi scans'
_diffrn_radiation_monochromator 'MX mirror'
_diffrn_radiation_type 'Cu K\a'
_diffrn_radiation_wavelength 1.54178
_diffrn_reflns_av_R_equivalents 0.0946
_diffrn_reflns_av_unetI/netI 0.0692
_diffrn_reflns_limit_h_max 14
_diffrn_reflns_limit_h_min -14
_diffrn_reflns_limit_k_max 17
_diffrn_reflns_limit_k_min -17
_diffrn_reflns_limit_l_max 18
_diffrn_reflns_limit_l_min -18
_diffrn_reflns_number 37379
_diffrn_reflns_theta_full 66.85
_diffrn_reflns_theta_max 66.85
_diffrn_reflns_theta_min 2.98
_diffrn_source 'Cu ImS'
_diffrn_source_type 'micro focus tube'
_exptl_absorpt_coefficient_mu 1.665
_exptl_absorpt_correction_T_max 0.93
_exptl_absorpt_correction_T_min 0.82
_exptl_absorpt_correction_type multi-scan
_exptl_absorpt_process_details
;
Bruker AXS (2014). SADABS, Version 2014/5, Bruker AXS Inc., Madison, Wisconsin,
USA.
;
_exptl_crystal_colour orange
_exptl_crystal_density_diffrn 1.720
_exptl_crystal_density_method 'not measured'
_exptl_crystal_description plate
_exptl_crystal_F_000 1278
_exptl_crystal_size_max 0.212
_exptl_crystal_size_mid 0.073
_exptl_crystal_size_min 0.042
_refine_diff_density_max 0.243
_refine_diff_density_min -0.287
_refine_ls_extinction_method none
_refine_ls_goodness_of_fit_ref 1.077
_refine_ls_hydrogen_treatment constr
_refine_ls_matrix_type full
_refine_ls_number_parameters 788
_refine_ls_number_reflns 8746
_refine_ls_number_restraints 0
_refine_ls_restrained_S_all 1.077
_refine_ls_R_factor_all 0.0950
_refine_ls_R_factor_gt 0.0587
_refine_ls_shift/su_max 0.000
_refine_ls_shift/su_mean 0.000
_refine_ls_structure_factor_coef Fsqd
_refine_ls_weighting_details 'w=1/[\s^2^(Fo^2^)+3.5865P] where P=(Fo^2^+2Fc^2^)/3'
_refine_ls_weighting_scheme calc
_refine_ls_wR_factor_gt 0.0948
_refine_ls_wR_factor_ref 0.1061
_reflns_number_gt 6137
_reflns_number_total 8746
_reflns_threshold_expression 'I > 2\s(I)'
_cod_data_source_file c8sc03005g2.cif
_cod_data_source_block erk9094
_cod_depositor_comments 'Adding full bibliography for 1549806--1549816.cif.'
_cod_original_cell_volume 2487.00(11)
_cod_database_code 1549814

loop_
_space_group_symop_operation_xyz
'x, y, z'
'-x, -y, -z'

loop_
_atom_site_type_symbol
_atom_site_label
_atom_site_fract_x
_atom_site_fract_y
_atom_site_fract_z
_atom_site_U_iso_or_equiv
_atom_site_adp_type
_atom_site_calc_flag
_atom_site_refinement_flags_adp
_atom_site_refinement_flags_posn
_atom_site_occupancy
B B1 0.4385(4) 0.6516(3) 0.1825(3) 0.0186(8) Uani d . . 1
C C1 0.9745(4) 0.3295(3) 0.3516(2) 0.0267(8) Uani d . . 1
N N1 0.9394(3) 0.3999(2) 0.28970(19) 0.0230(6) Uani d . . 1
O O1 0.3837(2) 0.57362(15) 0.10192(15) 0.0190(5) Uani d . . 1
B B2 0.7136(4) 0.9455(3) 0.7013(3) 0.0183(8) Uani d . . 1
C C2 0.9127(4) 0.2296(2) 0.3010(2) 0.0286(8) Uani d . . 1
H H2A 0.9509 0.1864 0.3339 0.034 Uiso calc U R 1
H H2B 0.8244 0.2076 0.3014 0.034 Uiso calc U R 1
O O2 0.6314(2) 1.00542(15) 0.67044(15) 0.0214(5) Uani d . . 1
C C3 0.9221(4) 0.2224(2) 0.2042(2) 0.0267(8) Uani d . . 1
H H3A 0.8798 0.1561 0.176 0.032 Uiso calc U R 1
H H3B 1.0099 0.2403 0.2031 0.032 Uiso calc U R 1
O O3 0.9272(3) 0.46797(19) 0.32410(19) 0.0454(8) Uani d . . 1
C C4 0.8639(3) 0.2869(2) 0.1506(2) 0.0266(8) Uani d . . 1
H H4A 0.7753 0.2667 0.1499 0.032 Uiso calc U R 1
H H4B 0.8696 0.2793 0.0875 0.032 Uiso calc U R 1
C C5 0.9237(3) 0.3916(2) 0.1877(2) 0.0211(7) Uani d . . 1
C C6 1.1168(4) 0.3619(3) 0.3742(3) 0.0372(10) Uani d . . 1
H H6A 1.1472 0.3319 0.426 0.056 Uiso calc U R 1
H H6B 1.1506 0.431 0.3889 0.056 Uiso calc U R 1
H H6C 1.1429 0.3435 0.3221 0.056 Uiso calc U R 1
C C7 0.9319(4) 0.3400(3) 0.4367(3) 0.0433(11) Uani d . . 1
H H7A 0.8433 0.3302 0.4204 0.065 Uiso calc U R 1
H H7B 0.9771 0.4037 0.4686 0.065 Uiso calc U R 1
H H7C 0.9479 0.2927 0.4759 0.065 Uiso calc U R 1
C C8 1.0550(3) 0.4327(3) 0.1739(3) 0.0334(9) Uani d . . 1
H H8A 1.0498 0.4426 0.1105 0.05 Uiso calc U R 1
H H8B 1.0997 0.3882 0.1905 0.05 Uiso calc U R 1
H H8C 1.0989 0.4933 0.212 0.05 Uiso calc U R 1
C C9 0.8461(3) 0.4515(2) 0.1485(2) 0.0256(8) Uani d . . 1
H H9A 0.8294 0.4437 0.0826 0.038 Uiso calc U R 1
H H9B 0.8911 0.5183 0.1714 0.038 Uiso calc U R 1
H H9C 0.768 0.4311 0.1662 0.038 Uiso calc U R 1
C C11 0.5194(3) 0.6067(2) 0.2594(2) 0.0184(7) Uani d . . 1
C C12 0.6472(3) 0.6324(2) 0.2849(2) 0.0215(7) Uani d . . 1
F F12 0.71838(17) 0.70465(13) 0.25061(13) 0.0238(4) Uani d . . 1
C C13 0.7104(3) 0.5868(2) 0.3449(3) 0.0264(8) Uani d . . 1
F F13 0.83466(19) 0.61510(14) 0.36630(14) 0.0328(5) Uani d . . 1
C C14 0.6458(4) 0.5131(2) 0.3840(2) 0.0282(8) Uani d . . 1
F F14 0.7069(2) 0.46864(15) 0.44289(15) 0.0403(6) Uani d . . 1
C C15 0.5201(4) 0.4852(2) 0.3624(2) 0.0274(8) Uani d . . 1
F F15 0.4545(2) 0.41295(14) 0.40018(15) 0.0395(6) Uani d . . 1
C C16 0.4602(3) 0.5304(2) 0.3005(2) 0.0224(8) Uani d . . 1
F F16 0.33548(18) 0.49635(13) 0.28004(14) 0.0279(5) Uani d . . 1
C C21 0.5106(3) 0.7560(2) 0.1557(2) 0.0217(8) Uani d . . 1
C C22 0.5707(3) 0.8307(2) 0.2237(3) 0.0243(8) Uani d . . 1
F F22 0.57976(19) 0.81364(13) 0.31088(14) 0.0301(5) Uani d . . 1
C C23 0.6209(4) 0.9235(2) 0.2092(3) 0.0360(10) Uani d . . 1
F F23 0.6766(2) 0.99286(14) 0.27961(19) 0.0500(7) Uani d . . 1
C C24 0.6134(4) 0.9456(3) 0.1231(3) 0.0426(11) Uani d . . 1
F F24 0.6619(2) 1.03597(16) 0.1074(2) 0.0684(9) Uani d . . 1
C C25 0.5556(4) 0.8754(3) 0.0521(3) 0.0384(10) Uani d . . 1
F F25 0.5488(3) 0.89501(19) -0.03312(19) 0.0586(8) Uani d . . 1
C C26 0.5052(3) 0.7831(2) 0.0700(3) 0.0277(8) Uani d . . 1
F F26 0.4472(2) 0.71775(15) -0.00447(14) 0.0339(5) Uani d . . 1
C C31 0.3173(3) 0.6657(2) 0.2093(2) 0.0200(7) Uani d . . 1
C C32 0.3023(3) 0.6789(2) 0.2953(2) 0.0236(8) Uani d . . 1
F F32 0.39015(19) 0.67711(14) 0.36885(13) 0.0298(5) Uani d . . 1
C C33 0.2000(4) 0.6937(2) 0.3139(3) 0.0300(9) Uani d . . 1
F F33 0.1924(2) 0.70409(16) 0.39996(15) 0.0419(6) Uani d . . 1
C C34 0.1058(3) 0.6978(2) 0.2447(3) 0.0291(9) Uani d . . 1
F F34 0.0045(2) 0.71081(15) 0.26048(17) 0.0428(6) Uani d . . 1
C C35 0.1153(3) 0.6864(2) 0.1579(3) 0.0268(8) Uani d . . 1
F F35 0.02231(19) 0.68655(15) 0.08766(16) 0.0373(5) Uani d . . 1
C C36 0.2194(3) 0.6721(2) 0.1427(2) 0.0241(8) Uani d . . 1
F F36 0.22230(19) 0.66386(15) 0.05478(13) 0.0303(5) Uani d . . 1
C C41 0.4437(3) 0.5407(2) 0.0543(2) 0.0181(7) Uani d . . 1
C C42 0.3735(3) 0.4589(2) -0.0085(2) 0.0181(7) Uani d . . 1
H H42 0.2874 0.4317 -0.0139 0.022 Uiso calc U R 1
C C43 0.4274(3) 0.4188(2) -0.0612(2) 0.0178(7) Uani d . . 1
H H43 0.3791 0.364 -0.1025 0.021 Uiso calc U R 1
C C51 0.8124(3) 1.0079(2) 0.7922(2) 0.0205(7) Uani d . . 1
C C52 0.9393(3) 1.0245(3) 0.8145(2) 0.0268(8) Uani d . . 1
F F52 0.99087(19) 0.98816(16) 0.75800(14) 0.0352(5) Uani d . . 1
C C53 1.0186(4) 1.0751(3) 0.8940(3) 0.0370(10) Uani d . . 1
F F53 1.1400(2) 1.0882(2) 0.91115(18) 0.0587(7) Uani d . . 1
C C54 0.9731(4) 1.1130(3) 0.9553(3) 0.0425(11) Uani d . . 1
F F54 1.0494(3) 1.16541(19) 1.03202(17) 0.0659(8) Uani d . . 1
C C55 0.8498(4) 1.0996(3) 0.9359(3) 0.0354(10) Uani d . . 1
F F55 0.8030(3) 1.13686(17) 0.99585(16) 0.0575(7) Uani d . . 1
C C56 0.7724(4) 1.0470(2) 0.8580(2) 0.0258(8) Uani d . . 1
F F56 0.6511(2) 1.03392(15) 0.84566(14) 0.0335(5) Uani d . . 1
C C61 0.6349(3) 0.8455(2) 0.7315(2) 0.0198(7) Uani d . . 1
C C62 0.6984(3) 0.7900(2) 0.7770(2) 0.0189(7) Uani d . . 1
F F62 0.82119(17) 0.81545(13) 0.78591(13) 0.0253(5) Uani d . . 1
C C63 0.6456(3) 0.7091(2) 0.8129(2) 0.0217(8) Uani d . . 1
F F63 0.71416(18) 0.65997(13) 0.85638(14) 0.0284(5) Uani d . . 1
C C64 0.5194(3) 0.6767(2) 0.8014(2) 0.0241(8) Uani d . . 1
F F64 0.46312(19) 0.59689(13) 0.83383(14) 0.0292(5) Uani d . . 1
C C65 0.4518(3) 0.7274(2) 0.7548(3) 0.0257(8) Uani d . . 1
F F65 0.32716(19) 0.69399(16) 0.74028(17) 0.0421(6) Uani d . . 1
C C66 0.5090(3) 0.8104(2) 0.7230(2) 0.0243(8) Uani d . . 1
F F66 0.43256(19) 0.85549(15) 0.68182(16) 0.0361(6) Uani d . . 1
C C71 0.7753(3) 0.9366(2) 0.6176(2) 0.0184(7) Uani d . . 1
C C72 0.8275(3) 1.0179(2) 0.5800(2) 0.0227(8) Uani d . . 1
F F72 0.84511(19) 1.10390(13) 0.62251(14) 0.0298(5) Uani d . . 1
C C73 0.8599(3) 1.0182(2) 0.4997(2) 0.0245(8) Uani d . . 1
F F73 0.9067(2) 1.10074(14) 0.46666(15) 0.0368(5) Uani d . . 1
C C74 0.8467(3) 0.9337(3) 0.4531(2) 0.0274(8) Uani d . . 1
F F74 0.8795(2) 0.93207(16) 0.37510(14) 0.0382(5) Uani d . . 1
C C75 0.8019(3) 0.8520(2) 0.4889(2) 0.0250(8) Uani d . . 1
F F75 0.7913(2) 0.76833(14) 0.44633(14) 0.0358(5) Uani d . . 1
C C76 0.7664(3) 0.8539(2) 0.5688(2) 0.0215(7) Uani d . . 1
F F76 0.71387(19) 0.76859(12) 0.59488(13) 0.0271(5) Uani d . . 1
C C81 0.5654(3) 0.9987(2) 0.5883(2) 0.0195(7) Uani d . . 1
C C82 0.5385(3) 1.0816(2) 0.5608(2) 0.0199(7) Uani d . . 1
H H82 0.5635 1.1361 0.6035 0.024 Uiso calc U R 1
C C83 0.4783(3) 1.0837(2) 0.4755(2) 0.0209(7) Uani d . . 1
H H83 0.4648 1.1403 0.4577 0.025 Uiso calc U R 1

loop_
_atom_site_aniso_label
_atom_site_aniso_U_11
_atom_site_aniso_U_22
_atom_site_aniso_U_33
_atom_site_aniso_U_12
_atom_site_aniso_U_13
_atom_site_aniso_U_23
B1 0.020(2) 0.0169(19) 0.019(2) 0.0051(16) 0.0068(17) -0.0008(15)
C1 0.038(2) 0.032(2) 0.0169(18) 0.0215(18) 0.0041(17) 0.0083(15)
N1 0.0250(16) 0.0238(15) 0.0221(16) 0.0126(13) 0.0033(13) 0.0007(13)
O1 0.0239(13) 0.0180(11) 0.0184(12) 0.0109(10) 0.0064(10) 0.0009(9)
B2 0.021(2) 0.0171(19) 0.018(2) 0.0092(16) 0.0027(17) 0.0057(15)
C2 0.034(2) 0.0235(19) 0.032(2) 0.0134(17) 0.0084(18) 0.0114(16)
O2 0.0255(13) 0.0175(11) 0.0218(13) 0.0100(10) 0.0031(11) 0.0044(10)
C3 0.035(2) 0.0183(17) 0.025(2) 0.0109(16) 0.0018(17) -0.0002(15)
O3 0.072(2) 0.0372(16) 0.0340(16) 0.0346(16) 0.0056(16) -0.0051(13)
C4 0.034(2) 0.0202(18) 0.023(2) 0.0091(16) 0.0014(17) 0.0011(15)
C5 0.0256(19) 0.0215(17) 0.0179(18) 0.0103(15) 0.0049(15) 0.0049(14)
C6 0.033(2) 0.042(2) 0.034(2) 0.0183(19) -0.0038(19) 0.0022(19)
C7 0.064(3) 0.057(3) 0.026(2) 0.040(3) 0.014(2) 0.013(2)
C8 0.029(2) 0.033(2) 0.046(3) 0.0130(18) 0.017(2) 0.0154(19)
C9 0.030(2) 0.0209(18) 0.028(2) 0.0113(16) 0.0056(17) 0.0082(15)
C11 0.0245(19) 0.0117(15) 0.0188(18) 0.0064(14) 0.0053(15) -0.0025(13)
C12 0.0249(19) 0.0142(16) 0.0241(19) 0.0053(14) 0.0056(16) -0.0004(14)
F12 0.0227(11) 0.0220(10) 0.0267(11) 0.0070(8) 0.0072(9) 0.0011(8)
C13 0.026(2) 0.0237(19) 0.031(2) 0.0137(16) 0.0014(17) -0.0016(16)
F13 0.0241(11) 0.0352(12) 0.0373(13) 0.0144(10) -0.0012(10) -0.0036(10)
C14 0.037(2) 0.0231(19) 0.0227(19) 0.0169(17) -0.0046(17) 0.0025(15)
F14 0.0470(14) 0.0315(12) 0.0401(14) 0.0205(11) -0.0048(11) 0.0096(10)
C15 0.038(2) 0.0152(17) 0.026(2) 0.0051(16) 0.0073(18) 0.0071(15)
F15 0.0461(14) 0.0239(11) 0.0417(14) 0.0049(10) 0.0055(12) 0.0169(10)
C16 0.0206(18) 0.0171(17) 0.026(2) 0.0047(14) 0.0010(16) -0.0007(14)
F16 0.0247(11) 0.0210(10) 0.0343(12) 0.0024(9) 0.0066(10) 0.0085(9)
C21 0.0193(18) 0.0174(17) 0.033(2) 0.0093(14) 0.0109(16) 0.0053(15)
C22 0.0225(19) 0.0212(18) 0.032(2) 0.0099(15) 0.0093(17) 0.0056(16)
F22 0.0326(12) 0.0213(10) 0.0325(12) 0.0059(9) 0.0063(10) -0.0075(9)
C23 0.026(2) 0.0148(18) 0.063(3) 0.0041(16) 0.008(2) 0.0026(19)
F23 0.0391(14) 0.0177(11) 0.082(2) 0.0049(10) 0.0009(13) -0.0063(12)
C24 0.033(2) 0.022(2) 0.076(3) 0.0091(18) 0.018(2) 0.024(2)
F24 0.0519(17) 0.0269(13) 0.119(3) 0.0019(12) 0.0194(18) 0.0383(15)
C25 0.039(2) 0.036(2) 0.050(3) 0.016(2) 0.021(2) 0.028(2)
F25 0.0639(18) 0.0605(17) 0.0624(18) 0.0227(15) 0.0288(15) 0.0455(15)
C26 0.030(2) 0.0242(19) 0.037(2) 0.0131(16) 0.0163(18) 0.0102(17)
F26 0.0465(14) 0.0360(12) 0.0255(12) 0.0194(11) 0.0122(11) 0.0116(10)
C31 0.0271(19) 0.0102(15) 0.0238(19) 0.0055(14) 0.0096(16) 0.0034(13)
C32 0.026(2) 0.0173(17) 0.029(2) 0.0072(15) 0.0090(17) 0.0061(15)
F32 0.0353(12) 0.0323(11) 0.0218(11) 0.0102(10) 0.0091(10) -0.0002(9)
C33 0.039(2) 0.0228(19) 0.034(2) 0.0081(17) 0.024(2) 0.0031(16)
F33 0.0541(16) 0.0440(13) 0.0363(14) 0.0165(12) 0.0290(12) 0.0004(11)
C34 0.029(2) 0.0169(18) 0.048(3) 0.0083(16) 0.021(2) 0.0023(17)
F34 0.0327(13) 0.0384(13) 0.0689(18) 0.0178(11) 0.0269(13) 0.0051(12)
C35 0.025(2) 0.0216(18) 0.035(2) 0.0097(15) 0.0069(18) 0.0062(16)
F35 0.0261(12) 0.0380(13) 0.0500(15) 0.0170(10) 0.0044(11) 0.0081(11)
C36 0.030(2) 0.0196(18) 0.028(2) 0.0115(15) 0.0125(17) 0.0062(15)
F36 0.0348(12) 0.0421(13) 0.0213(11) 0.0224(10) 0.0072(10) 0.0073(9)
C41 0.0228(18) 0.0186(17) 0.0183(18) 0.0129(14) 0.0064(15) 0.0083(14)
C42 0.0196(17) 0.0157(16) 0.0169(17) 0.0056(14) 0.0005(14) 0.0041(13)
C43 0.0243(18) 0.0138(16) 0.0141(17) 0.0066(14) 0.0023(14) 0.0002(13)
C51 0.028(2) 0.0153(16) 0.0168(18) 0.0058(14) 0.0047(15) 0.0054(14)
C52 0.028(2) 0.0277(19) 0.024(2) 0.0086(16) 0.0061(17) 0.0067(16)
F52 0.0243(11) 0.0520(14) 0.0296(12) 0.0140(10) 0.0054(10) 0.0050(10)
C53 0.027(2) 0.038(2) 0.031(2) -0.0003(18) -0.0064(18) 0.0083(19)
F53 0.0316(14) 0.0750(19) 0.0464(16) 0.0013(13) -0.0114(12) 0.0078(14)
C54 0.057(3) 0.030(2) 0.019(2) -0.002(2) -0.007(2) -0.0038(17)
F54 0.077(2) 0.0562(16) 0.0281(14) -0.0063(15) -0.0154(14) -0.0123(12)
C55 0.055(3) 0.0226(19) 0.024(2) 0.0066(19) 0.011(2) -0.0018(16)
F55 0.090(2) 0.0467(15) 0.0321(14) 0.0175(15) 0.0194(15) -0.0135(12)
C56 0.037(2) 0.0214(18) 0.0195(19) 0.0120(16) 0.0047(17) 0.0045(15)
F56 0.0412(14) 0.0370(12) 0.0295(12) 0.0191(11) 0.0143(11) 0.0033(10)
C61 0.0210(18) 0.0194(17) 0.0208(18) 0.0091(14) 0.0055(15) 0.0024(14)
C62 0.0169(18) 0.0217(17) 0.0201(18) 0.0094(14) 0.0041(15) 0.0021(14)
F62 0.0200(11) 0.0262(10) 0.0313(12) 0.0106(9) 0.0045(9) 0.0088(9)
C63 0.0257(19) 0.0194(17) 0.0234(19) 0.0139(15) 0.0029(16) 0.0074(14)
F63 0.0282(11) 0.0262(11) 0.0355(12) 0.0165(9) 0.0053(10) 0.0146(9)
C64 0.030(2) 0.0187(17) 0.026(2) 0.0071(15) 0.0113(17) 0.0086(15)
F64 0.0308(12) 0.0230(10) 0.0379(13) 0.0096(9) 0.0141(10) 0.0154(9)
C65 0.0151(18) 0.0274(19) 0.034(2) 0.0061(15) 0.0065(16) 0.0100(16)
F65 0.0219(12) 0.0459(14) 0.0646(17) 0.0136(10) 0.0159(12) 0.0299(12)
C66 0.025(2) 0.0250(19) 0.031(2) 0.0180(16) 0.0081(17) 0.0132(16)
F66 0.0239(11) 0.0394(12) 0.0553(15) 0.0195(10) 0.0135(11) 0.0306(11)
C71 0.0186(17) 0.0163(16) 0.0187(18) 0.0063(14) 0.0004(15) 0.0061(14)
C72 0.028(2) 0.0190(17) 0.0248(19) 0.0116(15) 0.0077(16) 0.0030(15)
F72 0.0389(12) 0.0160(10) 0.0341(12) 0.0068(9) 0.0113(10) 0.0049(9)
C73 0.0244(19) 0.0222(18) 0.027(2) 0.0061(15) 0.0065(16) 0.0151(15)
F73 0.0412(13) 0.0331(12) 0.0382(13) 0.0091(10) 0.0165(11) 0.0194(10)
C74 0.028(2) 0.041(2) 0.0153(18) 0.0120(17) 0.0079(16) 0.0055(16)
F74 0.0403(13) 0.0568(15) 0.0205(12) 0.0158(12) 0.0135(11) 0.0078(10)
C75 0.027(2) 0.0232(18) 0.0228(19) 0.0090(16) 0.0024(16) -0.0041(15)
F75 0.0501(14) 0.0310(12) 0.0261(12) 0.0130(11) 0.0117(11) -0.0069(9)
C76 0.0211(18) 0.0188(17) 0.0232(19) 0.0059(14) 0.0033(15) 0.0060(14)
F76 0.0370(12) 0.0162(10) 0.0292(12) 0.0070(9) 0.0126(10) 0.0040(8)
C81 0.0157(17) 0.0219(17) 0.0225(19) 0.0078(14) 0.0046(15) 0.0083(14)
C82 0.0211(18) 0.0121(15) 0.0264(19) 0.0079(14) 0.0030(15) 0.0013(14)
C83 0.0221(18) 0.0114(16) 0.029(2) 0.0092(14) 0.0018(16) 0.0036(14)

loop_
_atom_type_symbol
_atom_type_description
_atom_type_scat_dispersion_real
_atom_type_scat_dispersion_imag
_atom_type_scat_source
C C 0.0181 0.0091 'International Tables Vol C Tables 4.2.6.8 and 6.1.1.4'
H H 0.0000 0.0000 'International Tables Vol C Tables 4.2.6.8 and 6.1.1.4'
B B 0.0090 0.0039 'International Tables Vol C Tables 4.2.6.8 and 6.1.1.4'
N N 0.0311 0.0180 'International Tables Vol C Tables 4.2.6.8 and 6.1.1.4'
O O 0.0492 0.0322 'International Tables Vol C Tables 4.2.6.8 and 6.1.1.4'
F F 0.0727 0.0534 'International Tables Vol C Tables 4.2.6.8 and 6.1.1.4'

loop_
_geom_angle_atom_site_label_1
_geom_angle_atom_site_label_2
_geom_angle_atom_site_label_3
_geom_angle_site_symmetry_1
_geom_angle_site_symmetry_3
_geom_angle
O1 B1 C21 . . 113.4(3)
O1 B1 C11 . . 103.9(2)
C21 B1 C11 . . 117.1(3)
O1 B1 C31 . . 104.5(3)
C21 B1 C31 . . 103.6(3)
C11 B1 C31 . . 113.9(3)
C7 C1 C2 . . 112.3(3)
C7 C1 N1 . . 107.6(3)
C2 C1 N1 . . 108.5(3)
C7 C1 C6 . . 110.1(3)
C2 C1 C6 . . 113.1(3)
N1 C1 C6 . . 104.9(3)
O3 N1 C5 . . 117.5(3)
O3 N1 C1 . . 117.6(3)
C5 N1 C1 . . 124.9(3)
C41 O1 B1 . . 127.5(3)
O2 B2 C51 . . 103.7(3)
O2 B2 C71 . . 104.6(3)
C51 B2 C71 . . 113.7(3)
O2 B2 C61 . . 110.9(3)
C51 B2 C61 . . 107.0(3)
C71 B2 C61 . . 116.1(3)
C3 C2 C1 . . 114.3(3)
C3 C2 H2A . . 108.7
C1 C2 H2A . . 108.7
C3 C2 H2B . . 108.7
C1 C2 H2B . . 108.7
H2A C2 H2B . . 107.6
C81 O2 B2 . . 124.5(3)
C2 C3 C4 . . 110.8(3)
C2 C3 H3A . . 109.5
C4 C3 H3A . . 109.5
C2 C3 H3B . . 109.5
C4 C3 H3B . . 109.5
H3A C3 H3B . . 108.1
C3 C4 C5 . . 113.8(3)
C3 C4 H4A . . 108.8
C5 C4 H4A . . 108.8
C3 C4 H4B . . 108.8
C5 C4 H4B . . 108.8
H4A C4 H4B . . 107.7
C9 C5 C4 . . 112.9(3)
C9 C5 N1 . . 107.8(3)
C4 C5 N1 . . 108.3(3)
C9 C5 C8 . . 110.3(3)
C4 C5 C8 . . 111.5(3)
N1 C5 C8 . . 105.7(3)
C1 C6 H6A . . 109.5
C1 C6 H6B . . 109.5
H6A C6 H6B . . 109.5
C1 C6 H6C . . 109.5
H6A C6 H6C . . 109.5
H6B C6 H6C . . 109.5
C1 C7 H7A . . 109.5
C1 C7 H7B . . 109.5
H7A C7 H7B . . 109.5
C1 C7 H7C . . 109.5
H7A C7 H7C . . 109.5
H7B C7 H7C . . 109.5
C5 C8 H8A . . 109.5
C5 C8 H8B . . 109.5
H8A C8 H8B . . 109.5
C5 C8 H8C . . 109.5
H8A C8 H8C . . 109.5
H8B C8 H8C . . 109.5
C5 C9 H9A . . 109.5
C5 C9 H9B . . 109.5
H9A C9 H9B . . 109.5
C5 C9 H9C . . 109.5
H9A C9 H9C . . 109.5
H9B C9 H9C . . 109.5
C12 C11 C16 . . 113.3(3)
C12 C11 B1 . . 126.2(3)
C16 C11 B1 . . 120.3(3)
F12 C12 C13 . . 115.4(3)
F12 C12 C11 . . 120.7(3)
C13 C12 C11 . . 123.8(3)
F13 C13 C14 . . 119.6(3)
F13 C13 C12 . . 120.8(3)
C14 C13 C12 . . 119.6(3)
F14 C14 C15 . . 120.8(3)
F14 C14 C13 . . 120.0(3)
C15 C14 C13 . . 119.2(3)
F15 C15 C14 . . 120.3(3)
F15 C15 C16 . . 120.1(3)
C14 C15 C16 . . 119.5(3)
F16 C16 C15 . . 116.0(3)
F16 C16 C11 . . 119.5(3)
C15 C16 C11 . . 124.5(3)
C26 C21 C22 . . 113.6(3)
C26 C21 B1 . . 127.1(3)
C22 C21 B1 . . 118.7(3)
F22 C22 C23 . . 116.4(3)
F22 C22 C21 . . 119.3(3)
C23 C22 C21 . . 124.3(4)
F23 C23 C24 . . 120.0(3)
F23 C23 C22 . . 120.7(4)
C24 C23 C22 . . 119.3(4)
F24 C24 C23 . . 120.3(4)
F24 C24 C25 . . 119.9(4)
C23 C24 C25 . . 119.8(4)
F25 C25 C24 . . 120.9(4)
F25 C25 C26 . . 120.3(4)
C24 C25 C26 . . 118.8(4)
F26 C26 C21 . . 120.7(3)
F26 C26 C25 . . 115.1(3)
C21 C26 C25 . . 124.2(4)
C32 C31 C36 . . 112.4(3)
C32 C31 B1 . . 127.0(3)
C36 C31 B1 . . 120.5(3)
F32 C32 C33 . . 114.8(3)
F32 C32 C31 . . 120.7(3)
C33 C32 C31 . . 124.5(3)
F33 C33 C34 . . 119.8(3)
F33 C33 C32 . . 120.4(4)
C34 C33 C32 . . 119.8(3)
F34 C34 C33 . . 121.3(3)
F34 C34 C35 . . 120.0(4)
C33 C34 C35 . . 118.7(3)
F35 C35 C34 . . 120.4(3)
F35 C35 C36 . . 120.3(3)
C34 C35 C36 . . 119.3(3)
F36 C36 C35 . . 115.2(3)
F36 C36 C31 . . 119.5(3)
C35 C36 C31 . . 125.2(3)
O1 C41 C42 . . 116.7(3)
O1 C41 C43 . 2_665 124.6(3)
C42 C41 C43 . 2_665 118.7(3)
C43 C42 C41 . . 121.3(3)
C43 C42 H42 . . 119.4
C41 C42 H42 . . 119.4
C42 C43 C41 . 2_665 120.0(3)
C42 C43 H43 . . 120.0
C41 C43 H43 2_665 . 120.0
C56 C51 C52 . . 113.8(3)
C56 C51 B2 . . 120.3(3)
C52 C51 B2 . . 125.8(3)
F52 C52 C53 . . 116.0(3)
F52 C52 C51 . . 120.3(3)
C53 C52 C51 . . 123.6(4)
F53 C53 C54 . . 120.0(4)
F53 C53 C52 . . 120.5(4)
C54 C53 C52 . . 119.5(4)
F54 C54 C55 . . 120.5(4)
F54 C54 C53 . . 120.5(4)
C55 C54 C53 . . 118.9(4)
F55 C55 C54 . . 119.7(4)
F55 C55 C56 . . 119.7(4)
C54 C55 C56 . . 120.6(4)
F56 C56 C55 . . 116.8(3)
F56 C56 C51 . . 119.6(3)
C55 C56 C51 . . 123.5(4)
C66 C61 C62 . . 113.5(3)
C66 C61 B2 . . 127.5(3)
C62 C61 B2 . . 118.8(3)
F62 C62 C63 . . 116.3(3)
F62 C62 C61 . . 118.6(3)
C63 C62 C61 . . 125.1(3)
F63 C63 C62 . . 121.2(3)
F63 C63 C64 . . 119.9(3)
C62 C63 C64 . . 118.9(3)
F64 C64 C65 . . 120.5(3)
F64 C64 C63 . . 121.1(3)
C65 C64 C63 . . 118.4(3)
F65 C65 C64 . . 118.7(3)
F65 C65 C66 . . 120.4(3)
C64 C65 C66 . . 120.9(3)
F66 C66 C65 . . 115.0(3)
F66 C66 C61 . . 121.9(3)
C65 C66 C61 . . 123.1(3)
C76 C71 C72 . . 113.2(3)
C76 C71 B2 . . 127.0(3)
C72 C71 B2 . . 119.0(3)
F72 C72 C73 . . 116.1(3)
F72 C72 C71 . . 119.3(3)
C73 C72 C71 . . 124.5(3)
F73 C73 C72 . . 120.6(3)
F73 C73 C74 . . 119.7(3)
C72 C73 C74 . . 119.7(3)
F74 C74 C75 . . 120.6(3)
F74 C74 C73 . . 120.9(3)
C75 C74 C73 . . 118.5(3)
F75 C75 C74 . . 120.0(3)
F75 C75 C76 . . 119.6(3)
C74 C75 C76 . . 120.4(3)
F76 C76 C75 . . 115.8(3)
F76 C76 C71 . . 120.5(3)
C75 C76 C71 . . 123.6(3)
O2 C81 C83 . 2_676 124.7(3)
O2 C81 C82 . . 116.7(3)
C83 C81 C82 2_676 . 118.6(3)
C83 C82 C81 . . 121.1(3)
C83 C82 H82 . . 119.5
C81 C82 H82 . . 119.5
C82 C83 C81 . 2_676 120.3(3)
C82 C83 H83 . . 119.8
C81 C83 H83 2_676 . 119.9

loop_
_geom_bond_atom_site_label_1
_geom_bond_atom_site_label_2
_geom_bond_site_symmetry_2
_geom_bond_distance
B1 O1 . 1.539(4)
B1 C21 . 1.643(5)
B1 C11 . 1.645(5)
B1 C31 . 1.646(5)
C1 C7 . 1.521(5)
C1 C2 . 1.530(5)
C1 N1 . 1.534(4)
C1 C6 . 1.544(5)
N1 O3 . 1.195(3)
N1 C5 . 1.528(4)
O1 C41 . 1.307(4)
B2 O2 . 1.532(4)
B2 C51 . 1.629(5)
B2 C71 . 1.634(5)
B2 C61 . 1.638(5)
C2 C3 . 1.516(5)
C2 H2A . 0.99
C2 H2B . 0.99
O2 C81 . 1.303(4)
C3 C4 . 1.517(5)
C3 H3A . 0.99
C3 H3B . 0.99
C4 C5 . 1.527(5)
C4 H4A . 0.99
C4 H4B . 0.99
C5 C9 . 1.521(4)
C5 C8 . 1.543(5)
C6 H6A . 0.98
C6 H6B . 0.98
C6 H6C . 0.98
C7 H7A . 0.98
C7 H7B . 0.98
C7 H7C . 0.98
C8 H8A . 0.98
C8 H8B . 0.98
C8 H8C . 0.98
C9 H9A . 0.98
C9 H9B . 0.98
C9 H9C . 0.98
C11 C12 . 1.389(5)
C11 C16 . 1.391(5)
C12 F12 . 1.348(4)
C12 C13 . 1.387(5)
C13 F13 . 1.347(4)
C13 C14 . 1.372(5)
C14 F14 . 1.351(4)
C14 C15 . 1.364(5)
C15 F15 . 1.351(4)
C15 C16 . 1.378(5)
C16 F16 . 1.353(4)
C21 C26 . 1.382(5)
C21 C22 . 1.386(5)
C22 F22 . 1.355(4)
C22 C23 . 1.376(5)
C23 F23 . 1.357(5)
C23 C24 . 1.363(6)
C24 F24 . 1.346(4)
C24 C25 . 1.372(6)
C25 F25 . 1.340(5)
C25 C26 . 1.385(5)
C26 F26 . 1.368(4)
C31 C32 . 1.387(5)
C31 C36 . 1.388(5)
C32 F32 . 1.355(4)
C32 C33 . 1.382(5)
C33 F33 . 1.349(4)
C33 C34 . 1.370(6)
C34 F34 . 1.343(4)
C34 C35 . 1.371(5)
C35 F35 . 1.352(4)
C35 C36 . 1.379(5)
C36 F36 . 1.359(4)
C41 C42 . 1.424(5)
C41 C43 2_665 1.425(5)
C42 C43 . 1.364(4)
C42 H42 . 0.95
C43 C41 2_665 1.425(5)
C43 H43 . 0.95
C51 C56 . 1.391(5)
C51 C52 . 1.395(5)
C52 F52 . 1.355(4)
C52 C53 . 1.380(5)
C53 F53 . 1.345(5)
C53 C54 . 1.373(6)
C54 F54 . 1.347(5)
C54 C55 . 1.364(6)
C55 F55 . 1.361(4)
C55 C56 . 1.366(5)
C56 F56 . 1.349(4)
C61 C66 . 1.383(5)
C61 C62 . 1.392(4)
C62 F62 . 1.349(4)
C62 C63 . 1.373(5)
C63 F63 . 1.344(4)
C63 C64 . 1.379(5)
C64 F64 . 1.344(4)
C64 C65 . 1.374(5)
C65 F65 . 1.357(4)
C65 C66 . 1.379(5)
C66 F66 . 1.351(4)
C71 C76 . 1.388(5)
C71 C72 . 1.390(5)
C72 F72 . 1.355(4)
C72 C73 . 1.369(5)
C73 F73 . 1.352(4)
C73 C74 . 1.378(5)
C74 F74 . 1.339(4)
C74 C75 . 1.360(5)
C75 F75 . 1.349(4)
C75 C76 . 1.383(5)
C76 F76 . 1.351(4)
C81 C83 2_676 1.424(5)
C81 C82 . 1.430(4)
C82 C83 . 1.346(5)
C82 H82 . 0.95
C83 C81 2_676 1.424(5)
C83 H83 . 0.95

loop_
_geom_torsion_atom_site_label_1
_geom_torsion_atom_site_label_2
_geom_torsion_atom_site_label_3
_geom_torsion_atom_site_label_4
_geom_torsion_site_symmetry_1
_geom_torsion_site_symmetry_4
_geom_torsion
C7 C1 N1 O3 . . 24.4(5)
C2 C1 N1 O3 . . 146.1(3)
C6 C1 N1 O3 . . -92.8(4)
C7 C1 N1 C5 . . -158.0(3)
C2 C1 N1 C5 . . -36.3(4)
C6 C1 N1 C5 . . 84.8(4)
C21 B1 O1 C41 . . 64.5(4)
C11 B1 O1 C41 . . -63.7(4)
C31 B1 O1 C41 . . 176.6(3)
C7 C1 C2 C3 . . 163.2(3)
N1 C1 C2 C3 . . 44.4(4)
C6 C1 C2 C3 . . -71.6(4)
C51 B2 O2 C81 . . 158.1(3)
C71 B2 O2 C81 . . 38.6(4)
C61 B2 O2 C81 . . -87.4(4)
C1 C2 C3 C4 . . -58.8(4)
C2 C3 C4 C5 . . 59.9(4)
C3 C4 C5 C9 . . -165.8(3)
C3 C4 C5 N1 . . -46.5(4)
C3 C4 C5 C8 . . 69.4(4)
O3 N1 C5 C9 . . -22.6(4)
C1 N1 C5 C9 . . 159.8(3)
O3 N1 C5 C4 . . -145.0(3)
C1 N1 C5 C4 . . 37.4(4)
O3 N1 C5 C8 . . 95.4(4)
C1 N1 C5 C8 . . -82.2(4)
O1 B1 C11 C12 . . 105.6(3)
C21 B1 C11 C12 . . -20.2(5)
C31 B1 C11 C12 . . -141.3(3)
O1 B1 C11 C16 . . -68.8(4)
C21 B1 C11 C16 . . 165.3(3)
C31 B1 C11 C16 . . 44.2(4)
C16 C11 C12 F12 . . 179.5(3)
B1 C11 C12 F12 . . 4.7(5)
C16 C11 C12 C13 . . 0.3(5)
B1 C11 C12 C13 . . -174.5(3)
F12 C12 C13 F13 . . 0.4(5)
C11 C12 C13 F13 . . 179.6(3)
F12 C12 C13 C14 . . 179.3(3)
C11 C12 C13 C14 . . -1.6(5)
F13 C13 C14 F14 . . -0.8(5)
C12 C13 C14 F14 . . -179.6(3)
F13 C13 C14 C15 . . 179.6(3)
C12 C13 C14 C15 . . 0.8(5)
F14 C14 C15 F15 . . 0.5(5)
C13 C14 C15 F15 . . -179.9(3)
F14 C14 C15 C16 . . -178.4(3)
C13 C14 C15 C16 . . 1.1(5)
F15 C15 C16 F16 . . -1.4(5)
C14 C15 C16 F16 . . 177.6(3)
F15 C15 C16 C11 . . 178.5(3)
C14 C15 C16 C11 . . -2.5(6)
C12 C11 C16 F16 . . -178.4(3)
B1 C11 C16 F16 . . -3.2(5)
C12 C11 C16 C15 . . 1.7(5)
B1 C11 C16 C15 . . 176.9(3)
O1 B1 C21 C26 . . 13.9(5)
C11 B1 C21 C26 . . 134.9(3)
C31 B1 C21 C26 . . -98.7(4)
O1 B1 C21 C22 . . -175.9(3)
C11 B1 C21 C22 . . -54.8(4)
C31 B1 C21 C22 . . 71.5(4)
C26 C21 C22 F22 . . 178.6(3)
B1 C21 C22 F22 . . 7.1(5)
C26 C21 C22 C23 . . 0.0(5)
B1 C21 C22 C23 . . -171.5(3)
F22 C22 C23 F23 . . 0.3(5)
C21 C22 C23 F23 . . 178.9(3)
F22 C22 C23 C24 . . -179.1(3)
C21 C22 C23 C24 . . -0.5(6)
F23 C23 C24 F24 . . 0.6(6)
C22 C23 C24 F24 . . 180.0(3)
F23 C23 C24 C25 . . -179.2(4)
C22 C23 C24 C25 . . 0.3(6)
F24 C24 C25 F25 . . 1.4(6)
C23 C24 C25 F25 . . -178.9(4)
F24 C24 C25 C26 . . -179.3(3)
C23 C24 C25 C26 . . 0.4(6)
C22 C21 C26 F26 . . -179.0(3)
B1 C21 C26 F26 . . -8.4(5)
C22 C21 C26 C25 . . 0.7(5)
B1 C21 C26 C25 . . 171.4(3)
F25 C25 C26 F26 . . -1.9(5)
C24 C25 C26 F26 . . 178.8(3)
F25 C25 C26 C21 . . 178.3(3)
C24 C25 C26 C21 . . -1.0(6)
O1 B1 C31 C32 . . 139.0(3)
C21 B1 C31 C32 . . -102.0(4)
C11 B1 C31 C32 . . 26.3(5)
O1 B1 C31 C36 . . -45.7(4)
C21 B1 C31 C36 . . 73.2(4)
C11 B1 C31 C36 . . -158.5(3)
C36 C31 C32 F32 . . -178.6(3)
B1 C31 C32 F32 . . -3.1(5)
C36 C31 C32 C33 . . 2.1(5)
B1 C31 C32 C33 . . 177.6(3)
F32 C32 C33 F33 . . -0.7(5)
C31 C32 C33 F33 . . 178.7(3)
F32 C32 C33 C34 . . 179.4(3)
C31 C32 C33 C34 . . -1.3(5)
F33 C33 C34 F34 . . -0.8(5)
C32 C33 C34 F34 . . 179.1(3)
F33 C33 C34 C35 . . -179.6(3)
C32 C33 C34 C35 . . 0.4(5)
F34 C34 C35 F35 . . -1.2(5)
C33 C34 C35 F35 . . 177.6(3)
F34 C34 C35 C36 . . -179.3(3)
C33 C34 C35 C36 . . -0.5(5)
F35 C35 C36 F36 . . 3.4(5)
C34 C35 C36 F36 . . -178.4(3)
F35 C35 C36 C31 . . -176.5(3)
C34 C35 C36 C31 . . 1.6(5)
C32 C31 C36 F36 . . 177.8(3)
B1 C31 C36 F36 . . 1.9(5)
C32 C31 C36 C35 . . -2.3(5)
B1 C31 C36 C35 . . -178.1(3)
B1 O1 C41 C42 . . 171.0(3)
B1 O1 C41 C43 . 2_665 -9.1(5)
O1 C41 C42 C43 . . -179.8(3)
C43 C41 C42 C43 2_665 . 0.4(5)
C41 C42 C43 C41 . 2_665 -0.4(5)
O2 B2 C51 C56 . . 46.5(4)
C71 B2 C51 C56 . . 159.6(3)
C61 B2 C51 C56 . . -70.8(4)
O2 B2 C51 C52 . . -136.2(3)
C71 B2 C51 C52 . . -23.1(5)
C61 B2 C51 C52 . . 106.5(4)
C56 C51 C52 F52 . . 178.0(3)
B2 C51 C52 F52 . . 0.6(5)
C56 C51 C52 C53 . . -0.1(5)
B2 C51 C52 C53 . . -177.6(3)
F52 C52 C53 F53 . . 1.6(5)
C51 C52 C53 F53 . . 179.8(3)
F52 C52 C53 C54 . . -179.1(3)
C51 C52 C53 C54 . . -0.9(6)
F53 C53 C54 F54 . . 1.6(6)
C52 C53 C54 F54 . . -177.7(3)
F53 C53 C54 C55 . . 179.3(4)
C52 C53 C54 C55 . . 0.0(6)
F54 C54 C55 F55 . . -2.1(6)
C53 C54 C55 F55 . . -179.8(3)
F54 C54 C55 C56 . . 179.6(3)
C53 C54 C55 C56 . . 1.9(6)
F55 C55 C56 F56 . . -0.9(5)
C54 C55 C56 F56 . . 177.4(3)
F55 C55 C56 C51 . . 178.7(3)
C54 C55 C56 C51 . . -3.0(6)
C52 C51 C56 F56 . . -178.3(3)
B2 C51 C56 F56 . . -0.7(5)
C52 C51 C56 C55 . . 2.1(5)
B2 C51 C56 C55 . . 179.7(3)
O2 B2 C61 C66 . . 6.7(5)
C51 B2 C61 C66 . . 119.2(4)
C71 B2 C61 C66 . . -112.6(4)
O2 B2 C61 C62 . . -168.2(3)
C51 B2 C61 C62 . . -55.7(4)
C71 B2 C61 C62 . . 72.5(4)
C66 C61 C62 F62 . . 177.3(3)
B2 C61 C62 F62 . . -7.1(5)
C66 C61 C62 C63 . . -1.5(5)
B2 C61 C62 C63 . . 174.1(3)
F62 C62 C63 F63 . . 1.6(5)
C61 C62 C63 F63 . . -179.6(3)
F62 C62 C63 C64 . . -176.4(3)
C61 C62 C63 C64 . . 2.4(5)
F63 C63 C64 F64 . . 0.7(5)
C62 C63 C64 F64 . . 178.7(3)
F63 C63 C64 C65 . . -178.4(3)
C62 C63 C64 C65 . . -0.4(5)
F64 C64 C65 F65 . . -1.6(5)
C63 C64 C65 F65 . . 177.6(3)
F64 C64 C65 C66 . . 178.5(3)
C63 C64 C65 C66 . . -2.3(6)
F65 C65 C66 F66 . . 2.9(5)
C64 C65 C66 F66 . . -177.2(3)
F65 C65 C66 C61 . . -176.5(3)
C64 C65 C66 C61 . . 3.4(6)
C62 C61 C66 F66 . . 179.2(3)
B2 C61 C66 F66 . . 4.0(6)
C62 C61 C66 C65 . . -1.4(5)
B2 C61 C66 C65 . . -176.6(4)
O2 B2 C71 C76 . . -121.5(3)
C51 B2 C71 C76 . . 125.9(4)
C61 B2 C71 C76 . . 1.1(5)
O2 B2 C71 C72 . . 48.0(4)
C51 B2 C71 C72 . . -64.5(4)
C61 B2 C71 C72 . . 170.6(3)
C76 C71 C72 F72 . . -178.0(3)
B2 C71 C72 F72 . . 11.1(5)
C76 C71 C72 C73 . . 4.3(5)
B2 C71 C72 C73 . . -166.6(3)
F72 C72 C73 F73 . . 0.1(5)
C71 C72 C73 F73 . . 177.9(3)
F72 C72 C73 C74 . . 179.0(3)
C71 C72 C73 C74 . . -3.3(6)
F73 C73 C74 F74 . . -0.1(5)
C72 C73 C74 F74 . . -178.9(3)
F73 C73 C74 C75 . . 178.6(3)
C72 C73 C74 C75 . . -0.3(5)
F74 C74 C75 F75 . . 0.6(5)
C73 C74 C75 F75 . . -178.0(3)
F74 C74 C75 C76 . . -179.0(3)
C73 C74 C75 C76 . . 2.3(6)
F75 C75 C76 F76 . . -4.9(5)
C74 C75 C76 F76 . . 174.8(3)
F75 C75 C76 C71 . . 179.3(3)
C74 C75 C76 C71 . . -1.1(6)
C72 C71 C76 F76 . . -177.8(3)
B2 C71 C76 F76 . . -7.7(5)
C72 C71 C76 C75 . . -2.1(5)
B2 C71 C76 C75 . . 167.9(3)
B2 O2 C81 C83 . 2_676 24.8(5)
B2 O2 C81 C82 . . -153.5(3)
O2 C81 C82 C83 . . 175.4(3)
C83 C81 C82 C83 2_676 . -3.1(6)
C81 C82 C83 C81 . 2_676 3.1(6)
